data_4339056
loop_
_publ_author_name
'Nuricumbo-Escobar, Juan Jos\'e'
'Campos-Alvarado, Carlos'
'R\'ios-Moreno, Gustavo'
'Morales-Morales, David'
'Walsh, Patrick J.'
'Parra-Hake, Miguel'

_publ_section_title
;
 Binuclear palladium(I) and palladium(II) complexes of
 ortho-functionalized 1,3-bis(aryl)triazenido ligands.
;
_journal_issue 15
_journal_name_full 'Inorganic chemistry'
_journal_page_first 6182
_journal_page_last 6189
_journal_paper_doi 10.1021/ic700516p
_journal_volume 46
_journal_year 2007
_chemical_formula_sum 'C29 H30 Cl4 N6 Pd2 S2'
_chemical_formula_weight 881.31
_space_group_IT_number 18
_symmetry_cell_setting orthorhombic
_symmetry_Int_Tables_number 18
_symmetry_space_group_name_Hall 'P 2 2ab'
_symmetry_space_group_name_H-M 'P 21 21 2'
_atom_sites_solution_hydrogens geom
_atom_sites_solution_primary direct
_audit_creation_method SHELXL-97
_cell_angle_alpha 90.00
_cell_angle_beta 90.00
_cell_angle_gamma 90.00
_cell_formula_units_Z 2
_cell_length_a 10.4058(5)
_cell_length_b 16.2488(8)
_cell_length_c 9.9500(5)
_cell_measurement_temperature 143(1)
_cell_volume 1682.36(14)
_computing_data_collection 'CrystalClear (Rigaku, 1999)'
_computing_data_reduction 'CrystalClear (Rigaku, 1999)'
_computing_structure_refinement 'SHELXL-97 (Sheldrick, 1997)'
_computing_structure_solution 'SIR97 (Altomare, 1999)'
_diffrn_ambient_temperature 143(1)
_diffrn_measured_fraction_theta_full 0.941
_diffrn_measured_fraction_theta_max 0.941
_diffrn_measurement_device_type 'Rigaku Mercury'
_diffrn_measurement_method 'phi rotations'
_diffrn_radiation_monochromator graphite
_diffrn_radiation_source 'rotating anode'
_diffrn_radiation_type MoK\a
_diffrn_radiation_wavelength 0.71069
_diffrn_reflns_av_R_equivalents 0.0000
_diffrn_reflns_av_sigmaI/netI 0.0125
_diffrn_reflns_limit_h_max 12
_diffrn_reflns_limit_h_min -12
_diffrn_reflns_limit_k_max 20
_diffrn_reflns_limit_k_min -12
_diffrn_reflns_limit_l_max 12
_diffrn_reflns_limit_l_min -9
_diffrn_reflns_number 18491
_diffrn_reflns_theta_full 27.54
_diffrn_reflns_theta_max 27.54
_diffrn_reflns_theta_min 2.51
_exptl_absorpt_coefficient_mu 1.541
_exptl_absorpt_correction_type multi-scan
_exptl_crystal_density_diffrn 1.740
_exptl_crystal_density_method 'not measured'
_exptl_crystal_F_000 876
_refine_diff_density_max 0.788
_refine_diff_density_min -0.849
_refine_diff_density_rms 0.134
_refine_ls_abs_structure_details 'Flack H D (1983), Acta Cryst. A39, 876-881'
_refine_ls_abs_structure_Flack 0.00(3)
_refine_ls_extinction_method none
_refine_ls_goodness_of_fit_ref 1.129
_refine_ls_hydrogen_treatment constr
_refine_ls_matrix_type full
_refine_ls_number_parameters 198
_refine_ls_number_reflns 18491
_refine_ls_number_restraints 0
_refine_ls_restrained_S_all 1.129
_refine_ls_R_factor_all 0.0462
_refine_ls_R_factor_gt 0.0424
_refine_ls_shift/su_max 0.001
_refine_ls_shift/su_mean 0.000
_refine_ls_structure_factor_coef Fsqd
_refine_ls_weighting_details 'calc w=1/[\s^2^(Fo^2^)+(0.0512P)^2^+5.8696P] where P=(Fo^2^+2Fc^2^)/3'
_refine_ls_weighting_scheme calc
_refine_ls_wR_factor_gt 0.1083
_refine_ls_wR_factor_ref 0.1129
_reflns_number_gt 17763
_reflns_number_total 18491
_reflns_threshold_expression >2sigma(I)
_cod_data_source_file ic700516p-file004.cif
_cod_data_source_block shelxl
_cod_depositor_comments
;
The following automatic conversions were performed:
'_atom_site_symetry_multiplicity' tag replaced with
'_atom_site_symmetry_multiplicity'.

Automatic conversion script
Id: cif_correct_tags 1440 2010-10-19 06:21:57Z saulius 

The following automatic conversions were performed:

'_exptl_absorpt_correction_type' value 'multi-scans' was replaced
with the value 'multi-scan' as specified in the replacement file
'src/cod-tools/trunk/data/replacement-values/replacement_values.lst'.

Automatic conversion script
Id: cif_fix_values 5376 2017-05-30 11:51:03Z andrius 
;
_cod_original_sg_symbol_H-M 'P 21 21 2 '
_cod_database_code 4339056
_exptl_absorpt_correction_method 'symmetry-related measurements'

loop_
_symmetry_equiv_pos_as_xyz
'x, y, z'
'x+1/2, -y+1/2, -z'
'-x+1/2, y+1/2, -z'
'-x, -y, z'

loop_
_atom_site_label
_atom_site_type_symbol
_atom_site_fract_x
_atom_site_fract_y
_atom_site_fract_z
_atom_site_U_iso_or_equiv
_atom_site_adp_type
_atom_site_occupancy
_atom_site_symmetry_multiplicity
_atom_site_calc_flag
_atom_site_refinement_flags
Pd1 Pd 0.37838(2) 1.044039(12) 0.13084(2) 0.01534(6) Uani 1 1 d .
Cl1 Cl 0.40973(7) 1.17038(4) 0.23228(7) 0.02324(17) Uani 1 1 d .
S1 S 0.24286(7) 1.00222(5) 0.29615(7) 0.01955(15) Uani 1 1 d .
N1 N 0.3350(2) 0.93516(14) 0.0464(2) 0.0180(5) Uani 1 1 d .
N2 N 0.4044(2) 0.89512(14) -0.0423(2) 0.0188(5) Uani 1 1 d .
N3 N 0.5256(2) 0.91275(15) -0.0392(2) 0.0180(5) Uani 1 1 d .
C1 C 0.5970(3) 0.88195(16) -0.1503(3) 0.0181(6) Uani 1 1 d .
C2 C 0.5439(3) 0.8782(2) -0.2786(3) 0.0246(7) Uani 1 1 d .
H2 H 0.4602 0.8963 -0.2932 0.033 Uiso 1 1 calc R
C3 C 0.6161(3) 0.84732(18) -0.3848(3) 0.0254(6) Uani 1 1 d .
H3 H 0.5797 0.8445 -0.4701 0.034 Uiso 1 1 calc R
C4 C 0.7423(3) 0.82043(18) -0.3658(3) 0.0237(6) Uani 1 1 d .
C5 C 0.7927(3) 0.8245(2) -0.2367(3) 0.0279(7) Uani 1 1 d .
H5 H 0.8759 0.8057 -0.2216 0.037 Uiso 1 1 calc R
C6 C 0.7229(3) 0.85570(18) -0.1302(3) 0.0233(6) Uani 1 1 d .
H6 H 0.7599 0.8592 -0.0453 0.031 Uiso 1 1 calc R
C7 C 0.8225(4) 0.7896(2) -0.4820(3) 0.0347(9) Uani 1 1 d .
H7A H 0.8529 0.8356 -0.5337 0.052 Uiso 1 1 calc R
H7B H 0.7711 0.7546 -0.5381 0.052 Uiso 1 1 calc R
H7C H 0.8946 0.7591 -0.4481 0.052 Uiso 1 1 calc R
C8 C 0.2150(3) 0.89975(18) 0.0786(3) 0.0189(6) Uani 1 1 d .
C9 C 0.1515(3) 0.84000(18) 0.0027(3) 0.0220(6) Uani 1 1 d .
H9 H 0.1869 0.8210 -0.0774 0.029 Uiso 1 1 calc R
C10 C 0.0345(3) 0.80929(19) 0.0484(3) 0.0269(7) Uani 1 1 d .
H10 H -0.0089 0.7703 -0.0029 0.036 Uiso 1 1 calc R
C11 C -0.0191(3) 0.83558(19) 0.1692(3) 0.0268(7) Uani 1 1 d .
H11 H -0.0969 0.8139 0.1986 0.036 Uiso 1 1 calc R
C12 C 0.0440(3) 0.8940(2) 0.2448(3) 0.0266(7) Uani 1 1 d .
H12 H 0.0089 0.9120 0.3256 0.035 Uiso 1 1 calc R
C13 C 0.1600(3) 0.92573(17) 0.2000(3) 0.0181(6) Uani 1 1 d .
C14 C 0.3354(3) 0.9395(2) 0.4120(3) 0.0312(8) Uani 1 1 d .
H14A H 0.2782 0.9054 0.4634 0.047 Uiso 1 1 calc R
H14B H 0.3830 0.9745 0.4716 0.047 Uiso 1 1 calc R
H14C H 0.3938 0.9053 0.3623 0.047 Uiso 1 1 calc R
C15 C 1.0000 1.0000 -0.2200(6) 0.070(2) Uani 1 2 d S
H15A H 1.0463 1.0382 -0.1628 0.093 Uiso 0.50 1 calc PR
H15B H 0.9537 0.9618 -0.1628 0.093 Uiso 0.50 1 calc PR
Cl2 Cl 0.8921(2) 1.05367(14) -0.31860(18) 0.1376(8) Uani 1 1 d .

loop_
_atom_site_aniso_label
_atom_site_aniso_U_11
_atom_site_aniso_U_22
_atom_site_aniso_U_33
_atom_site_aniso_U_23
_atom_site_aniso_U_13
_atom_site_aniso_U_12
Pd1 0.01432(10) 0.01871(10) 0.01300(10) 0.00001(8) 0.00086(8) -0.00004(9)
Cl1 0.0291(4) 0.0214(3) 0.0192(4) -0.0012(3) 0.0015(3) -0.0007(3)
S1 0.0188(4) 0.0232(4) 0.0166(4) -0.0014(3) 0.0036(3) 0.0003(3)
N1 0.0168(13) 0.0225(13) 0.0146(13) -0.0039(9) 0.0017(9) -0.0047(10)
N2 0.0185(14) 0.0233(12) 0.0146(13) -0.0003(9) 0.0002(9) -0.0044(10)
N3 0.0154(13) 0.0249(13) 0.0137(13) -0.0004(9) -0.0009(9) -0.0010(10)
C1 0.0155(15) 0.0187(13) 0.0200(16) -0.0005(10) 0.0016(11) 0.0006(11)
C2 0.0207(17) 0.0345(18) 0.0187(17) -0.0029(13) -0.0018(12) 0.0047(14)
C3 0.0289(17) 0.0326(16) 0.0145(15) 0.0017(11) 0.0021(14) -0.0005(14)
C4 0.0268(16) 0.0271(15) 0.0173(15) 0.0000(13) 0.0045(14) 0.0045(12)
C5 0.0172(16) 0.0396(19) 0.0270(19) 0.0019(14) 0.0030(12) 0.0088(14)
C6 0.0193(15) 0.0356(17) 0.0149(15) -0.0026(14) -0.0016(13) 0.0043(12)
C7 0.040(2) 0.044(2) 0.0196(19) 0.0016(14) 0.0074(14) 0.0121(17)
C8 0.0146(15) 0.0206(15) 0.0215(16) 0.0016(11) 0.0012(11) 0.0021(12)
C9 0.0194(17) 0.0228(15) 0.0239(16) -0.0041(11) -0.0003(11) -0.0002(12)
C10 0.0225(18) 0.0234(17) 0.0348(19) -0.0027(13) -0.0063(13) -0.0049(13)
C11 0.0161(17) 0.0234(16) 0.041(2) 0.0051(13) 0.0041(13) -0.0034(13)
C12 0.0214(17) 0.0285(17) 0.0298(19) 0.0003(13) 0.0051(13) -0.0027(14)
C13 0.0152(15) 0.0189(14) 0.0202(15) -0.0007(11) 0.0029(11) -0.0001(11)
C14 0.0280(18) 0.039(2) 0.0265(18) 0.0111(13) 0.0005(12) 0.0042(15)
C15 0.081(6) 0.078(5) 0.050(4) 0.000 0.000 -0.015(4)
Cl2 0.1449(18) 0.1593(18) 0.1085(13) -0.0140(12) -0.0733(13) 0.0306(17)

loop_
_atom_type_symbol
_atom_type_description
_atom_type_scat_dispersion_real
_atom_type_scat_dispersion_imag
_atom_type_scat_source
C C 0.0033 0.0016 'International Tables Vol C Tables 4.2.6.8 and 6.1.1.4'
H H 0.0000 0.0000 'International Tables Vol C Tables 4.2.6.8 and 6.1.1.4'
Cl Cl 0.1484 0.1585 'International Tables Vol C Tables 4.2.6.8 and 6.1.1.4'
N N 0.0061 0.0033 'International Tables Vol C Tables 4.2.6.8 and 6.1.1.4'
S S 0.1246 0.1234 'International Tables Vol C Tables 4.2.6.8 and 6.1.1.4'
Pd Pd -0.9988 1.0072 'International Tables Vol C Tables 4.2.6.8 and 6.1.1.4'

loop_
_geom_angle_atom_site_label_1
_geom_angle_atom_site_label_2
_geom_angle_atom_site_label_3
_geom_angle
_geom_angle_site_symmetry_1
_geom_angle_site_symmetry_3
N1 Pd1 N3 93.70(9) . 4_675
N1 Pd1 S1 84.26(7) . .
N3 Pd1 S1 170.22(7) 4_675 .
N1 Pd1 Cl1 175.08(7) . .
N3 Pd1 Cl1 89.29(7) 4_675 .
S1 Pd1 Cl1 92.13(3) . .
N1 Pd1 Pd1 76.24(7) . 4_675
N3 Pd1 Pd1 75.44(7) 4_675 4_675
S1 Pd1 Pd1 113.16(2) . 4_675
Cl1 Pd1 Pd1 108.32(2) . 4_675
C13 S1 C14 101.83(15) . .
C13 S1 Pd1 96.88(10) . .
C14 S1 Pd1 107.38(11) . .
N2 N1 C8 115.9(2) . .
N2 N1 Pd1 126.42(18) . .
C8 N1 Pd1 117.54(18) . .
N3 N2 N1 114.3(2) . .
N2 N3 C1 114.4(2) . .
N2 N3 Pd1 124.09(18) . 4_675
C1 N3 Pd1 119.85(19) . 4_675
C2 C1 C6 119.5(3) . .
C2 C1 N3 121.3(3) . .
C6 C1 N3 119.2(3) . .
C3 C2 C1 119.8(3) . .
C2 C3 C4 121.2(3) . .
C5 C4 C3 117.8(3) . .
C5 C4 C7 121.0(3) . .
C3 C4 C7 121.3(3) . .
C6 C5 C4 121.9(3) . .
C5 C6 C1 119.8(3) . .
C9 C8 C13 118.8(3) . .
C9 C8 N1 125.4(3) . .
C13 C8 N1 115.7(3) . .
C10 C9 C8 119.1(3) . .
C9 C10 C11 121.5(3) . .
C12 C11 C10 119.5(3) . .
C11 C12 C13 119.7(3) . .
C12 C13 C8 121.4(3) . .
C12 C13 S1 120.4(2) . .
C8 C13 S1 118.2(2) . .
Cl2 C15 Cl2 110.8(4) 4_775 .

loop_
_geom_bond_atom_site_label_1
_geom_bond_atom_site_label_2
_geom_bond_distance
_geom_bond_site_symmetry_2
Pd1 N1 2.010(2) .
Pd1 N3 2.087(2) 4_675
Pd1 S1 2.2707(7) .
Pd1 Cl1 2.3108(7) .
Pd1 Pd1 2.9077(4) 4_675
S1 C13 1.790(3) .
S1 C14 1.815(3) .
N1 N2 1.313(3) .
N1 C8 1.412(4) .
N2 N3 1.293(3) .
N3 C1 1.423(4) .
N3 Pd1 2.087(2) 4_675
C1 C2 1.392(4) .
C1 C6 1.392(4) .
C2 C3 1.391(4) .
C3 C4 1.397(4) .
C4 C5 1.389(4) .
C4 C7 1.512(4) .
C5 C6 1.381(4) .
C8 C9 1.396(4) .
C8 C13 1.402(4) .
C9 C10 1.392(4) .
C10 C11 1.392(4) .
C11 C12 1.378(4) .
C12 C13 1.386(4) .
C15 Cl2 1.727(4) 4_775
C15 Cl2 1.727(4) .
